data_7051576
loop_
_publ_author_name
'Arora, Kapildev K.'
'Talwelkar, Mayura S.'
'Pedireddi, V. R.'

_publ_section_title
;
 Supramolecular synthesis of some molecular adducts of
 4,4&#x2032;-bipyridine N,N&#x2032;-dioxide
;
_journal_issue 1
_journal_name_full 'New Journal of Chemistry'
_journal_page_first 57
_journal_paper_doi 10.1039/b807853j
_journal_volume 33
_journal_year 2009
_chemical_formula_moiety '1.5(C10 H8 N2 O2), C6 H6 O3'
_chemical_formula_sum 'C21 H18 N3 O6'
_chemical_formula_weight 408.38
_chemical_name_common 'BPDO + PhgOH'
_chemical_name_systematic
;
?
;
_space_group_IT_number 2
_symmetry_cell_setting triclinic
_symmetry_space_group_name_Hall '-P 1'
_symmetry_space_group_name_H-M 'P -1'
_atom_sites_solution_hydrogens geom
_atom_sites_solution_primary direct
_atom_sites_solution_secondary difmap
_audit_creation_method SHELXL-97
_cell_angle_alpha 70.61(1)
_cell_angle_beta 84.88(1)
_cell_angle_gamma 61.60(1)
_cell_formula_units_Z 2
_cell_length_a 10.111(2)
_cell_length_b 10.377(2)
_cell_length_c 10.405(2)
_cell_measurement_temperature 298(2)
_cell_volume 902.7(3)
_computing_cell_refinement SAINTPLUS
_computing_data_collection SMART
_computing_data_reduction SAINTPLUS
_computing_structure_refinement 'SHELXTL (Sheldrick, 1997)'
_computing_structure_solution 'SHELXTL (Sheldrick, 1990)'
_diffrn_ambient_temperature 298(2)
_diffrn_measured_fraction_theta_full 0.918
_diffrn_measured_fraction_theta_max 0.918
_diffrn_measurement_device_type 'Bruker APEX CCD Area detector'
_diffrn_measurement_method SMART
_diffrn_radiation_monochromator graphite
_diffrn_radiation_source 'fine-focus sealed tube'
_diffrn_radiation_type MoK\a
_diffrn_radiation_wavelength 0.71073
_diffrn_reflns_av_R_equivalents 0.0418
_diffrn_reflns_av_sigmaI/netI 0.0344
_diffrn_reflns_limit_h_max 13
_diffrn_reflns_limit_h_min -13
_diffrn_reflns_limit_k_max 13
_diffrn_reflns_limit_k_min -13
_diffrn_reflns_limit_l_max 13
_diffrn_reflns_limit_l_min -13
_diffrn_reflns_number 10278
_diffrn_reflns_theta_full 28.17
_diffrn_reflns_theta_max 28.17
_diffrn_reflns_theta_min 2.58
_exptl_absorpt_coefficient_mu 0.112
_exptl_absorpt_correction_type empirical
_exptl_absorpt_process_details 'SADABS; Sheldrick, 1996'
_exptl_crystal_colour Pale-yellow
_exptl_crystal_density_diffrn 1.502
_exptl_crystal_density_method 'not measured'
_exptl_crystal_description Block-like
_exptl_crystal_F_000 426
_exptl_crystal_size_max 0.38
_exptl_crystal_size_mid 0.22
_exptl_crystal_size_min 0.18
_refine_diff_density_max 0.262
_refine_diff_density_min -0.341
_refine_diff_density_rms 0.088
_refine_ls_extinction_coef 0.039(6)
_refine_ls_extinction_expression Fc^*^=kFc[1+0.001xFc^2^\l^3^/sin(2\q)]^-1/4^
_refine_ls_extinction_method SHELXL
_refine_ls_goodness_of_fit_ref 1.038
_refine_ls_hydrogen_treatment mixed
_refine_ls_matrix_type full
_refine_ls_number_parameters 344
_refine_ls_number_reflns 4062
_refine_ls_number_restraints 0
_refine_ls_restrained_S_all 1.038
_refine_ls_R_factor_all 0.0637
_refine_ls_R_factor_gt 0.0558
_refine_ls_shift/su_max 0.000
_refine_ls_shift/su_mean 0.000
_refine_ls_structure_factor_coef Fsqd
_refine_ls_weighting_details 'calc w=1/[\s^2^(Fo^2^)+(0.1076P)^2^+0.0712P] where P=(Fo^2^+2Fc^2^)/3'
_refine_ls_weighting_scheme calc
_refine_ls_wR_factor_gt 0.1571
_refine_ls_wR_factor_ref 0.1650
_reflns_number_gt 3342
_reflns_number_total 4062
_reflns_threshold_expression >2sigma(I)
_cod_data_source_file b807853j.txt
_cod_data_source_block datam3
_cod_depositor_comments
;
The following automatic conversions were performed:
'_symmetry_cell_setting' value 'Triclinic' changed to 'triclinic'
according to '/home/saulius/struct/CIF-dictionaries/cif_core.dic'
dictionary named 'cif_core.dic' version 2.4.1 from 2010-06-29.

Automatic conversion script
Id: cif_fix_enum 1527 2010-12-29 10:47:43Z saulius 
;
_cod_original_sg_symbol_H-M P-1
_cod_database_code 7051576

loop_
_symmetry_equiv_pos_as_xyz
'x, y, z'
'-x, -y, -z'

loop_
_atom_site_label
_atom_site_type_symbol
_atom_site_fract_x
_atom_site_fract_y
_atom_site_fract_z
_atom_site_U_iso_or_equiv
_atom_site_adp_type
_atom_site_occupancy
_atom_site_symmetry_multiplicity
_atom_site_calc_flag
_atom_site_refinement_flags
_atom_site_disorder_assembly
_atom_site_disorder_group
C1 C 0.75207(19) 0.1597(2) 0.54235(15) 0.0445(4) Uani 1 1 d . . .
C2 C 0.71943(18) 0.1349(2) 0.43023(15) 0.0434(4) Uani 1 1 d . . .
C3 C 0.80044(14) 0.14584(15) 0.31467(12) 0.0317(3) Uani 1 1 d . . .
C4 C 0.90963(18) 0.1890(2) 0.31833(15) 0.0434(4) Uani 1 1 d . . .
C5 C 0.93953(19) 0.2139(2) 0.43190(15) 0.0446(4) Uani 1 1 d . . .
C6 C 0.76880(15) 0.11438(15) 0.19573(13) 0.0324(3) Uani 1 1 d . . .
C7 C 0.67775(19) 0.0458(2) 0.20451(15) 0.0451(4) Uani 1 1 d . . .
C8 C 0.6419(2) 0.0222(2) 0.09335(16) 0.0493(4) Uani 1 1 d . . .
C9 C 0.78964(17) 0.12473(18) -0.03967(15) 0.0415(3) Uani 1 1 d . . .
C10 C 0.82661(17) 0.15086(18) 0.06997(14) 0.0394(3) Uani 1 1 d . . .
C11 C 0.06716(16) 0.52139(17) 0.28129(14) 0.0378(3) Uani 1 1 d . . .
C12 C 0.06951(17) 0.45658(18) 0.18346(14) 0.0400(3) Uani 1 1 d . . .
C13 C 0.17461(16) 0.30315(17) 0.20205(13) 0.0372(3) Uani 1 1 d . . .
C14 C 0.27841(17) 0.21463(17) 0.31529(14) 0.0369(3) Uani 1 1 d . . .
C15 C 0.27409(15) 0.28233(16) 0.41244(13) 0.0333(3) Uani 1 1 d . . .
C16 C 0.16732(15) 0.43455(17) 0.39750(14) 0.0360(3) Uani 1 1 d . . .
C21 C 0.47506(17) 0.52427(18) 0.28931(14) 0.0396(3) Uani 1 1 d . . .
C22 C 0.44410(17) 0.49438(18) 0.17973(13) 0.0379(3) Uani 1 1 d . . .
C23 C 0.51597(14) 0.51588(14) 0.05952(12) 0.0300(3) Uani 1 1 d . . .
C24 C 0.61815(17) 0.57031(19) 0.05803(15) 0.0412(4) Uani 1 1 d . . .
C25 C 0.64710(19) 0.5992(2) 0.16922(15) 0.0435(4) Uani 1 1 d . . .
N1 N 0.86330(14) 0.19584(14) 0.54337(11) 0.0363(3) Uani 1 1 d . . .
N2 N 0.69614(15) 0.06372(14) -0.02774(12) 0.0402(3) Uani 1 1 d . . .
N21 N 0.57597(14) 0.57536(14) 0.28422(11) 0.0365(3) Uani 1 1 d . . .
O1 O 0.89806(14) 0.21026(15) 0.65448(11) 0.0520(3) Uani 1 1 d . . .
O2 O 0.65467(15) 0.04630(14) -0.13579(11) 0.0541(3) Uani 1 1 d . . .
O11 O -0.03865(13) 0.67186(13) 0.25892(13) 0.0542(3) Uani 1 1 d . . .
O13 O 0.17016(15) 0.24677(16) 0.10223(11) 0.0516(3) Uani 1 1 d . . .
O15 O 0.37765(12) 0.19295(12) 0.52301(10) 0.0445(3) Uani 1 1 d . . .
O21 O 0.60713(15) 0.59792(15) 0.39167(10) 0.0534(3) Uani 1 1 d . . .
H1 H 0.706(2) 0.153(2) 0.626(2) 0.063(5) Uiso 1 1 d . . .
H2 H 0.639(2) 0.112(2) 0.4386(17) 0.053(5) Uiso 1 1 d . . .
H4 H 0.968(3) 0.204(3) 0.239(2) 0.073(6) Uiso 1 1 d . . .
H5 H 1.014(2) 0.241(2) 0.4404(19) 0.059(5) Uiso 1 1 d . . .
H7 H 0.643(2) 0.007(2) 0.292(2) 0.065(6) Uiso 1 1 d . . .
H8 H 0.580(2) -0.020(2) 0.0945(19) 0.059(5) Uiso 1 1 d . . .
H9 H 0.821(2) 0.149(2) -0.1307(18) 0.048(4) Uiso 1 1 d . . .
H10 H 0.893(2) 0.196(2) 0.0575(17) 0.047(4) Uiso 1 1 d . . .
H11 H 0.002(3) 0.709(3) 0.310(2) 0.091(8) Uiso 1 1 d . . .
H12 H -0.004(2) 0.517(2) 0.1038(18) 0.049(4) Uiso 1 1 d . . .
H13 H 0.234(3) 0.147(3) 0.121(3) 0.101(9) Uiso 1 1 d . . .
H14 H 0.349(2) 0.113(2) 0.3301(18) 0.050(5) Uiso 1 1 d . . .
H15 H 0.374(3) 0.260(3) 0.568(2) 0.077(7) Uiso 1 1 d . . .
H16 H 0.1680(19) 0.4773(19) 0.4638(17) 0.044(4) Uiso 1 1 d . . .
H21 H 0.437(2) 0.506(2) 0.376(2) 0.053(5) Uiso 1 1 d . . .
H22 H 0.373(2) 0.458(2) 0.1908(17) 0.049(5) Uiso 1 1 d . . .
H24 H 0.674(2) 0.588(2) -0.023(2) 0.064(6) Uiso 1 1 d . . .
H25 H 0.713(2) 0.634(2) 0.1761(18) 0.056(5) Uiso 1 1 d . . .

loop_
_atom_site_aniso_label
_atom_site_aniso_U_11
_atom_site_aniso_U_22
_atom_site_aniso_U_33
_atom_site_aniso_U_23
_atom_site_aniso_U_13
_atom_site_aniso_U_12
C1 0.0539(9) 0.0623(9) 0.0333(7) -0.0228(7) 0.0131(6) -0.0368(8)
C2 0.0476(8) 0.0640(10) 0.0357(7) -0.0225(7) 0.0093(6) -0.0367(8)
C3 0.0346(7) 0.0344(7) 0.0277(6) -0.0120(5) 0.0018(5) -0.0164(5)
C4 0.0518(9) 0.0623(9) 0.0362(7) -0.0240(7) 0.0136(6) -0.0392(8)
C5 0.0535(9) 0.0649(10) 0.0387(8) -0.0248(7) 0.0111(6) -0.0422(8)
C6 0.0347(7) 0.0345(6) 0.0290(6) -0.0123(5) 0.0013(5) -0.0158(5)
C7 0.0609(10) 0.0584(9) 0.0322(7) -0.0157(7) 0.0053(6) -0.0404(8)
C8 0.0679(10) 0.0625(10) 0.0393(8) -0.0182(7) 0.0032(7) -0.0465(9)
C9 0.0478(8) 0.0483(8) 0.0334(7) -0.0198(6) 0.0081(6) -0.0235(7)
C10 0.0438(8) 0.0495(8) 0.0350(7) -0.0204(6) 0.0089(6) -0.0264(7)
C11 0.0382(7) 0.0451(7) 0.0402(7) -0.0209(6) 0.0048(5) -0.0234(6)
C12 0.0452(8) 0.0522(8) 0.0333(7) -0.0191(6) 0.0017(6) -0.0278(7)
C13 0.0484(8) 0.0514(8) 0.0332(7) -0.0245(6) 0.0139(6) -0.0350(7)
C14 0.0445(8) 0.0417(7) 0.0371(7) -0.0192(6) 0.0130(6) -0.0276(6)
C15 0.0380(7) 0.0438(7) 0.0304(6) -0.0135(5) 0.0064(5) -0.0284(6)
C16 0.0409(7) 0.0466(8) 0.0349(7) -0.0225(6) 0.0067(5) -0.0266(6)
C21 0.0502(8) 0.0529(8) 0.0264(7) -0.0165(6) 0.0078(6) -0.0311(7)
C22 0.0463(8) 0.0539(8) 0.0274(6) -0.0170(6) 0.0078(5) -0.0327(7)
C23 0.0335(7) 0.0346(6) 0.0238(6) -0.0107(5) 0.0024(5) -0.0170(5)
C24 0.0486(8) 0.0601(9) 0.0318(7) -0.0217(7) 0.0115(6) -0.0358(8)
C25 0.0501(8) 0.0632(10) 0.0370(8) -0.0225(7) 0.0081(6) -0.0390(8)
N1 0.0458(7) 0.0405(6) 0.0301(6) -0.0168(5) 0.0031(5) -0.0228(5)
N2 0.0516(7) 0.0411(6) 0.0325(6) -0.0179(5) -0.0009(5) -0.0211(6)
N21 0.0452(6) 0.0442(6) 0.0262(5) -0.0150(5) -0.0005(5) -0.0230(5)
O1 0.0741(8) 0.0706(8) 0.0360(6) -0.0283(5) 0.0069(5) -0.0467(7)
O2 0.0755(8) 0.0623(7) 0.0389(6) -0.0273(5) -0.0025(5) -0.0356(6)
O11 0.0524(7) 0.0481(6) 0.0615(7) -0.0294(6) -0.0120(5) -0.0133(5)
O13 0.0711(8) 0.0608(7) 0.0402(6) -0.0318(5) 0.0069(5) -0.0352(7)
O15 0.0522(6) 0.0446(6) 0.0381(6) -0.0123(5) -0.0032(4) -0.0238(5)
O21 0.0765(8) 0.0742(8) 0.0326(6) -0.0259(5) 0.0012(5) -0.0477(7)

loop_
_atom_type_symbol
_atom_type_description
_atom_type_scat_dispersion_real
_atom_type_scat_dispersion_imag
_atom_type_scat_source
C C 0.0033 0.0016 'International Tables Vol C Tables 4.2.6.8 and 6.1.1.4'
H H 0.0000 0.0000 'International Tables Vol C Tables 4.2.6.8 and 6.1.1.4'
N N 0.0061 0.0033 'International Tables Vol C Tables 4.2.6.8 and 6.1.1.4'
O O 0.0106 0.0060 'International Tables Vol C Tables 4.2.6.8 and 6.1.1.4'

loop_
_geom_angle_atom_site_label_1
_geom_angle_atom_site_label_2
_geom_angle_atom_site_label_3
_geom_angle
_geom_angle_site_symmetry_1
_geom_angle_site_symmetry_3
_geom_angle_publ_flag
N1 C1 C2 120.58(13) . . ?
N1 C1 H1 111.5(12) . . ?
C2 C1 H1 127.9(12) . . ?
C1 C2 C3 121.23(13) . . ?
C1 C2 H2 114.4(11) . . ?
C3 C2 H2 124.3(11) . . ?
C4 C3 C2 116.13(12) . . ?
C4 C3 C6 122.53(12) . . ?
C2 C3 C6 121.33(12) . . ?
C5 C4 C3 121.38(13) . . ?
C5 C4 H4 117.8(12) . . ?
C3 C4 H4 120.8(12) . . ?
N1 C5 C4 120.65(13) . . ?
N1 C5 H5 114.5(11) . . ?
C4 C5 H5 124.8(11) . . ?
C7 C6 C10 116.32(12) . . ?
C7 C6 C3 120.71(12) . . ?
C10 C6 C3 122.97(12) . . ?
C8 C7 C6 121.39(14) . . ?
C8 C7 H7 118.3(12) . . ?
C6 C7 H7 120.2(12) . . ?
N2 C8 C7 120.45(14) . . ?
N2 C8 H8 115.7(12) . . ?
C7 C8 H8 123.9(12) . . ?
N2 C9 C10 120.51(13) . . ?
N2 C9 H9 112.5(10) . . ?
C10 C9 H9 127.0(11) . . ?
C9 C10 C6 121.00(13) . . ?
C9 C10 H10 118.4(10) . . ?
C6 C10 H10 120.6(10) . . ?
O11 C11 C12 117.04(13) . . ?
O11 C11 C16 122.02(12) . . ?
C12 C11 C16 120.93(14) . . ?
C11 C12 C13 119.25(14) . . ?
C11 C12 H12 120.5(10) . . ?
C13 C12 H12 120.3(10) . . ?
O13 C13 C14 122.68(13) . . ?
O13 C13 C12 116.14(13) . . ?
C14 C13 C12 121.18(12) . . ?
C13 C14 C15 118.60(14) . . ?
C13 C14 H14 122.8(11) . . ?
C15 C14 H14 118.6(11) . . ?
O15 C15 C16 121.32(12) . . ?
O15 C15 C14 117.55(13) . . ?
C16 C15 C14 121.13(13) . . ?
C11 C16 C15 118.87(12) . . ?
C11 C16 H16 121.8(10) . . ?
C15 C16 H16 119.2(10) . . ?
N21 C21 C22 120.96(12) . . ?
N21 C21 H21 112.3(11) . . ?
C22 C21 H21 126.5(11) . . ?
C21 C22 C23 121.25(13) . . ?
C21 C22 H22 116.4(11) . . ?
C23 C22 H22 122.4(11) . . ?
C24 C23 C22 115.94(12) . . ?
C24 C23 C23 122.11(14) . 2_665 ?
C22 C23 C23 121.95(14) . 2_665 ?
C25 C24 C23 121.62(13) . . ?
C25 C24 H24 117.2(12) . . ?
C23 C24 H24 121.2(12) . . ?
N21 C25 C24 120.51(13) . . ?
N21 C25 H25 112.9(12) . . ?
C24 C25 H25 126.6(12) . . ?
O1 N1 C5 120.63(11) . . ?
O1 N1 C1 119.43(11) . . ?
C5 N1 C1 119.92(12) . . ?
O2 N2 C9 120.20(12) . . ?
O2 N2 C8 119.54(12) . . ?
C9 N2 C8 120.25(12) . . ?
O21 N21 C21 119.71(11) . . ?
O21 N21 C25 120.55(12) . . ?
C21 N21 C25 119.73(12) . . ?
C11 O11 H11 104.6(15) . . ?
C13 O13 H13 113.2(17) . . ?
C15 O15 H15 107.1(14) . . ?

loop_
_geom_bond_atom_site_label_1
_geom_bond_atom_site_label_2
_geom_bond_distance
_geom_bond_site_symmetry_2
_geom_bond_publ_flag
C1 N1 1.346(2) . ?
C1 C2 1.3727(19) . ?
C1 H1 0.95(2) . ?
C2 C3 1.3970(19) . ?
C2 H2 0.938(19) . ?
C3 C4 1.382(2) . ?
C3 C6 1.4761(17) . ?
C4 C5 1.3768(19) . ?
C4 H4 0.99(2) . ?
C5 N1 1.3446(19) . ?
C5 H5 0.94(2) . ?
C6 C7 1.388(2) . ?
C6 C10 1.3936(19) . ?
C7 C8 1.370(2) . ?
C7 H7 0.97(2) . ?
C8 N2 1.347(2) . ?
C8 H8 0.91(2) . ?
C9 N2 1.344(2) . ?
C9 C10 1.3758(19) . ?
C9 H9 0.962(18) . ?
C10 H10 0.968(18) . ?
C11 O11 1.3604(18) . ?
C11 C12 1.3871(18) . ?
C11 C16 1.388(2) . ?
C12 C13 1.387(2) . ?
C12 H12 0.977(18) . ?
C13 O13 1.3638(15) . ?
C13 C14 1.385(2) . ?
C14 C15 1.3970(18) . ?
C14 H14 0.917(19) . ?
C15 O15 1.3649(17) . ?
C15 C16 1.389(2) . ?
C16 H16 0.938(17) . ?
C21 N21 1.3458(19) . ?
C21 C22 1.3731(18) . ?
C21 H21 0.946(19) . ?
C22 C23 1.3960(18) . ?
C22 H22 0.939(18) . ?
C23 C24 1.390(2) . ?
C23 C23 1.480(2) 2_665 ?
C24 C25 1.3742(19) . ?
C24 H24 0.98(2) . ?
C25 N21 1.3525(19) . ?
C25 H25 0.91(2) . ?
N1 O1 1.3114(14) . ?
N2 O2 1.3281(14) . ?
N21 O21 1.3079(14) . ?
O11 H11 0.96(3) . ?
O13 H13 0.88(3) . ?
O15 H15 0.94(2) . ?
